data_7235830
loop_
_publ_author_name
'Bian, Chengming'
'Dong, Xiao'
'Zhang, Xiuhui'
'Zhou, Zhiming'
'Zhang, Man'
'Li, Chuan'

_publ_section_title
;
 The unique synthesis and energetic properties of a novel fused
 heterocycle:
 7-nitro-4-oxo-4,8-dihydro-[1,2,4]triazolo[5,1-d][1,2,3,5]tetrazine
 2-oxide and its energetic salts
;
_journal_issue 7
_journal_name_full 'Journal of Materials Chemistry A'
_journal_page_first 3594
_journal_paper_doi 10.1039/C4TA06139J
_journal_volume 3
_journal_year 2015
_chemical_formula_sum 'C4 H6 N10 O4'
_chemical_formula_weight 258.19
_space_group_IT_number 14
_space_group_name_Hall '-P 2ybc'
_space_group_name_H-M_alt 'P 1 21/c 1'
_symmetry_cell_setting monoclinic
_symmetry_space_group_name_H-M 'P 1 21/c 1'
_atom_sites_solution_hydrogens difmap
_atom_sites_solution_primary direct
_atom_sites_solution_secondary difmap
_audit_block_doi 10.5517/cc13n5yw
_audit_creation_method SHELXL-97
_audit_update_record
;
2014-11-03 deposited with the CCDC.
2014-12-01 downloaded from the CCDC.
;
_cell_angle_alpha 90.00
_cell_angle_beta 96.238(5)
_cell_angle_gamma 90.00
_cell_formula_units_Z 4
_cell_length_a 10.426(4)
_cell_length_b 5.185(2)
_cell_length_c 17.876(7)
_cell_measurement_reflns_used 3721
_cell_measurement_temperature 163(2)
_cell_measurement_theta_max 31.492
_cell_measurement_theta_min 1.965
_cell_volume 960.6(6)
_computing_cell_refinement 'CrystalClear (Rigaku Inc., 2008)'
_computing_data_collection 'CrystalClear (Rigaku Inc., 2008)'
_computing_data_reduction 'CrystalClear (Rigaku Inc., 2008)'
_computing_structure_refinement 'SHELXL-97 (Sheldrick, 1997)'
_computing_structure_solution 'SHELXS-97 (Sheldrick, 1990)'
_diffrn_ambient_temperature 163(2)
_diffrn_detector_area_resol_mean 28.5714
_diffrn_measured_fraction_theta_full 0.987
_diffrn_measured_fraction_theta_max 0.987
_diffrn_measurement_device_type AFC10/Saturn724+
_diffrn_measurement_method 'phi and omega scans'
_diffrn_radiation_monochromator graphite
_diffrn_radiation_source 'Rotating Anode'
_diffrn_radiation_type MoK\a
_diffrn_radiation_wavelength 0.71073
_diffrn_reflns_av_R_equivalents 0.0394
_diffrn_reflns_av_sigmaI/netI 0.0388
_diffrn_reflns_limit_h_max 14
_diffrn_reflns_limit_h_min -15
_diffrn_reflns_limit_k_max 7
_diffrn_reflns_limit_k_min -7
_diffrn_reflns_limit_l_max 26
_diffrn_reflns_limit_l_min -25
_diffrn_reflns_number 10973
_diffrn_reflns_theta_full 31.49
_diffrn_reflns_theta_max 31.49
_diffrn_reflns_theta_min 2.85
_diffrn_standards_decay_% 0
_diffrn_standards_interval_count 0
_diffrn_standards_interval_time 0
_diffrn_standards_number 0
_exptl_absorpt_coefficient_mu 0.156
_exptl_absorpt_correction_T_max 0.9876
_exptl_absorpt_correction_T_min 0.9065
_exptl_absorpt_correction_type Multi-scans
_exptl_crystal_colour Colorless
_exptl_crystal_density_diffrn 1.785
_exptl_crystal_density_method 'not measured'
_exptl_crystal_description Prism
_exptl_crystal_F_000 528
_exptl_crystal_size_max 0.64
_exptl_crystal_size_mid 0.16
_exptl_crystal_size_min 0.08
_refine_diff_density_max 0.302
_refine_diff_density_min -0.243
_refine_diff_density_rms 0.051
_refine_ls_extinction_method none
_refine_ls_goodness_of_fit_ref 1.003
_refine_ls_hydrogen_treatment X,Y,Z,Ueq
_refine_ls_matrix_type full
_refine_ls_number_parameters 187
_refine_ls_number_reflns 3161
_refine_ls_number_restraints 0
_refine_ls_restrained_S_all 1.003
_refine_ls_R_factor_all 0.0618
_refine_ls_R_factor_gt 0.0450
_refine_ls_shift/su_max 0.001
_refine_ls_shift/su_mean 0.000
_refine_ls_structure_factor_coef Fsqd
_refine_ls_weighting_details 'calc w=1/[\s^2^(Fo^2^)+(0.0596P)^2^+0.2190P] where P=(Fo^2^+2Fc^2^)/3'
_refine_ls_weighting_scheme calc
_refine_ls_wR_factor_gt 0.1086
_refine_ls_wR_factor_ref 0.1203
_reflns_number_gt 2570
_reflns_number_total 3161
_reflns_threshold_expression >2sigma(I)
_cod_data_source_file c4ta06139j2.cif
_cod_data_source_block bo3236
_cod_depositor_comments
;
The following automatic conversions were performed:

data item '_symmetry_cell_setting' value 'Monoclinic' was changed to
'monoclinic' in accordance with the
/home/saulius/struct/COD-crude-data/automatic-downloads/DataCite-retrospective/RSC/depositions/lib/dictionaries/cif_core.dic
dictionary named 'cif_core.dic' version 2.4.2 last updated on
2011-04-26.

Automatic conversion script
Id: cif_fix_values 6909 2019-04-08 15:41:33Z antanas 
;
_cod_original_cell_volume 960.7(7)
_cod_original_sg_symbol_H-M P2(1)/c
_cod_database_code 7235830

loop_
_symmetry_equiv_pos_as_xyz
'x, y, z'
'-x, y+1/2, -z+1/2'
'-x, -y, -z'
'x, -y-1/2, z-1/2'

loop_
_atom_site_label
_atom_site_type_symbol
_atom_site_fract_x
_atom_site_fract_y
_atom_site_fract_z
_atom_site_U_iso_or_equiv
_atom_site_adp_type
_atom_site_occupancy
_atom_site_symmetry_multiplicity
_atom_site_calc_flag
O1 O 0.46147(9) 0.2409(2) 0.04142(6) 0.0256(2) Uani 1 1 d
O2 O 0.16224(10) 0.8099(2) 0.09415(6) 0.0308(3) Uani 1 1 d
O3 O 0.81285(11) 0.8604(2) 0.29049(6) 0.0331(3) Uani 1 1 d
O4 O 0.87044(10) 0.5280(2) 0.22874(7) 0.0344(3) Uani 1 1 d
N1 N 0.30492(11) 0.5247(2) 0.06631(6) 0.0226(2) Uani 1 1 d
N2 N 0.27603(10) 0.7303(2) 0.10695(6) 0.0219(2) Uani 1 1 d
N3 N 0.35178(11) 0.8584(2) 0.15819(6) 0.0224(2) Uani 1 1 d
N4 N 0.57018(11) 0.8454(2) 0.21729(6) 0.0212(2) Uani 1 1 d
N5 N 0.63668(10) 0.4960(2) 0.15192(6) 0.0199(2) Uani 1 1 d
N6 N 0.51088(10) 0.5563(2) 0.12945(6) 0.0185(2) Uani 1 1 d
N7 N 0.79150(11) 0.6893(2) 0.24405(6) 0.0232(2) Uani 1 1 d
N8 N -0.27467(11) 0.0227(3) 0.06439(7) 0.0248(3) Uani 1 1 d
H8A H -0.3286(19) -0.061(4) 0.0322(11) 0.033(5) Uiso 1 1 d
H8B H -0.2972(19) 0.164(4) 0.0851(11) 0.037(5) Uiso 1 1 d
N9 N -0.10767(12) -0.2447(3) 0.04108(7) 0.0287(3) Uani 1 1 d
H9A H -0.018(2) -0.273(4) 0.0509(12) 0.042(5) Uiso 1 1 d
H9B H -0.163(2) -0.330(4) 0.0057(12) 0.042(5) Uiso 1 1 d
N10 N -0.07026(13) 0.1003(3) 0.12122(8) 0.0346(3) Uani 1 1 d
H10A H 0.010(2) 0.059(4) 0.1294(12) 0.042(6) Uiso 1 1 d
H10B H -0.100(2) 0.228(5) 0.1464(13) 0.054(6) Uiso 1 1 d
C1 C 0.42678(12) 0.4265(3) 0.07610(7) 0.0198(2) Uani 1 1 d
C2 C 0.47292(12) 0.7620(3) 0.16876(7) 0.0192(2) Uani 1 1 d
C3 C 0.66224(12) 0.6761(3) 0.20348(7) 0.0196(3) Uani 1 1 d
C4 C -0.15115(13) -0.0390(3) 0.07521(7) 0.0221(3) Uani 1 1 d

loop_
_atom_site_aniso_label
_atom_site_aniso_U_11
_atom_site_aniso_U_22
_atom_site_aniso_U_33
_atom_site_aniso_U_23
_atom_site_aniso_U_13
_atom_site_aniso_U_12
O1 0.0237(5) 0.0263(5) 0.0265(5) -0.0084(4) 0.0009(4) 0.0048(4)
O2 0.0210(5) 0.0378(6) 0.0333(5) -0.0013(5) 0.0009(4) 0.0128(4)
O3 0.0302(5) 0.0339(6) 0.0343(6) -0.0139(5) 0.0000(4) -0.0034(5)
O4 0.0230(5) 0.0419(7) 0.0371(6) -0.0129(5) -0.0022(4) 0.0098(4)
N1 0.0210(5) 0.0256(6) 0.0209(5) -0.0015(4) 0.0012(4) 0.0050(4)
N2 0.0200(5) 0.0246(6) 0.0212(5) 0.0017(4) 0.0033(4) 0.0065(4)
N3 0.0209(5) 0.0229(6) 0.0236(5) -0.0011(4) 0.0030(4) 0.0046(4)
N4 0.0222(5) 0.0201(5) 0.0215(5) -0.0016(4) 0.0041(4) 0.0019(4)
N5 0.0169(5) 0.0225(5) 0.0199(5) -0.0014(4) 0.0011(4) 0.0030(4)
N6 0.0177(5) 0.0202(5) 0.0175(5) -0.0011(4) 0.0018(4) 0.0042(4)
N7 0.0210(5) 0.0269(6) 0.0217(5) -0.0030(4) 0.0026(4) -0.0012(4)
N8 0.0209(5) 0.0259(6) 0.0278(6) -0.0026(5) 0.0027(4) 0.0063(5)
N9 0.0218(5) 0.0304(7) 0.0327(6) -0.0095(5) -0.0015(5) 0.0085(5)
N10 0.0264(6) 0.0370(8) 0.0385(7) -0.0161(6) -0.0058(5) 0.0087(6)
C1 0.0203(6) 0.0211(6) 0.0180(5) 0.0003(4) 0.0025(4) 0.0021(5)
C2 0.0216(6) 0.0175(6) 0.0190(5) 0.0014(4) 0.0046(4) 0.0033(5)
C3 0.0199(6) 0.0202(6) 0.0190(5) -0.0001(4) 0.0035(4) 0.0005(5)
C4 0.0219(6) 0.0235(6) 0.0208(6) 0.0005(5) 0.0014(4) 0.0045(5)

loop_
_atom_type_symbol
_atom_type_description
_atom_type_scat_dispersion_real
_atom_type_scat_dispersion_imag
_atom_type_scat_source
C C 0.0033 0.0016 'International Tables Vol C Tables 4.2.6.8 and 6.1.1.4'
H H 0.0000 0.0000 'International Tables Vol C Tables 4.2.6.8 and 6.1.1.4'
N N 0.0061 0.0033 'International Tables Vol C Tables 4.2.6.8 and 6.1.1.4'
O O 0.0106 0.0060 'International Tables Vol C Tables 4.2.6.8 and 6.1.1.4'

loop_
_geom_angle_atom_site_label_1
_geom_angle_atom_site_label_2
_geom_angle_atom_site_label_3
_geom_angle
N2 N1 C1 119.22(11)
O2 N2 N3 116.32(11)
O2 N2 N1 115.23(11)
N3 N2 N1 128.45(11)
N2 N3 C2 112.93(11)
C2 N4 C3 100.17(11)
C3 N5 N6 99.10(10)
C2 N6 N5 110.59(10)
C2 N6 C1 122.32(11)
N5 N6 C1 127.05(11)
O3 N7 O4 124.86(12)
O3 N7 C3 117.55(11)
O4 N7 C3 117.59(11)
C4 N8 H8A 121.5(13)
C4 N8 H8B 116.6(13)
H8A N8 H8B 121.2(18)
C4 N9 H9A 114.7(12)
C4 N9 H9B 118.6(13)
H9A N9 H9B 126.0(18)
C4 N10 H10A 120.7(14)
C4 N10 H10B 119.8(16)
H10A N10 H10B 119(2)
O1 C1 N1 123.58(12)
O1 C1 N6 121.88(12)
N1 C1 N6 114.54(11)
N4 C2 N3 127.15(12)
N4 C2 N6 110.32(11)
N3 C2 N6 122.53(12)
N5 C3 N4 119.81(12)
N5 C3 N7 119.04(11)
N4 C3 N7 121.15(12)
N8 C4 N10 120.19(13)
N8 C4 N9 120.12(13)
N10 C4 N9 119.67(13)

loop_
_geom_bond_atom_site_label_1
_geom_bond_atom_site_label_2
_geom_bond_distance
O1 C1 1.2207(16)
O2 N2 1.2535(15)
O3 N7 1.2188(15)
O4 N7 1.2250(16)
N1 N2 1.3427(17)
N1 C1 1.3624(17)
N2 N3 1.3217(16)
N3 C2 1.3525(17)
N4 C2 1.3330(17)
N4 C3 1.3432(17)
N5 C3 1.3189(17)
N5 N6 1.3656(15)
N6 C2 1.3598(17)
N6 C1 1.3962(16)
N7 C3 1.4610(17)
N8 C4 1.3208(18)
N8 H8A 0.88(2)
N8 H8B 0.86(2)
N9 C4 1.3325(18)
N9 H9A 0.95(2)
N9 H9B 0.92(2)
N10 C4 1.3263(19)
N10 H10A 0.86(2)
N10 H10B 0.87(2)

loop_
_geom_torsion_atom_site_label_1
_geom_torsion_atom_site_label_2
_geom_torsion_atom_site_label_3
_geom_torsion_atom_site_label_4
_geom_torsion
C1 N1 N2 O2 179.46(12)
C1 N1 N2 N3 -0.4(2)
O2 N2 N3 C2 -179.81(12)
N1 N2 N3 C2 0.08(19)
C3 N5 N6 C2 -0.16(13)
C3 N5 N6 C1 -177.84(12)
N2 N1 C1 O1 -179.75(12)
N2 N1 C1 N6 0.02(18)
C2 N6 C1 O1 -179.53(13)
N5 N6 C1 O1 -2.1(2)
C2 N6 C1 N1 0.70(18)
N5 N6 C1 N1 178.13(12)
C3 N4 C2 N3 178.83(13)
C3 N4 C2 N6 -0.52(14)
N2 N3 C2 N4 -178.60(12)
N2 N3 C2 N6 0.68(18)
N5 N6 C2 N4 0.47(15)
C1 N6 C2 N4 178.27(11)
N5 N6 C2 N3 -178.92(12)
C1 N6 C2 N3 -1.12(19)
N6 N5 C3 N4 -0.20(15)
N6 N5 C3 N7 -179.51(11)
C2 N4 C3 N5 0.47(16)
C2 N4 C3 N7 179.76(12)
O3 N7 C3 N5 178.83(12)
O4 N7 C3 N5 -0.97(18)
O3 N7 C3 N4 -0.47(19)
O4 N7 C3 N4 179.73(13)
